data_2229484
loop_
_publ_author_name
'Bassin, Jatinder P.'
'Shah, Virender P.'
'Martin, Lee'
'Horton, Peter N.'

_publ_section_title
;
 Racemic
 9,10-dimethoxy-3-methyl-6-phenyl-7,7a-dihydrobenzo[<i>b</i>]benzo[4,5]isothiazolo[2,3-<i>d</i>][1,4]diazepine
 12,12-dioxide
;
_journal_coeditor_code RK2256
_journal_issue 3
_journal_name_full 'Acta Crystallographica Section E'
_journal_page_first o684
_journal_page_last o685
_journal_paper_doi 10.1107/S1600536811004983
_journal_volume 67
_journal_year 2011
_chemical_formula_iupac 'C24 H22 N2 O4 S'
_chemical_formula_moiety 'C24 H22 N2 O4 S'
_chemical_formula_sum 'C24 H22 N2 O4 S'
_chemical_formula_weight 434.51
_chemical_melting_point 498
_chemical_name_systematic
;
9,10-dimethoxy-3-methyl-6-phenyl-7,7a-
dihydrobenzo[<i>b</i>]benzo[4,5]isothiazolo[2,3-<i>d</i>][1,4]diazepine
12,12-dioxide
;
_space_group_IT_number 2
_symmetry_cell_setting triclinic
_symmetry_space_group_name_Hall '-P 1'
_symmetry_space_group_name_H-M 'P -1'
_atom_sites_solution_hydrogens geom
_atom_sites_solution_primary direct
_atom_sites_solution_secondary difmap
_audit_creation_method SHELXL97
_cell_angle_alpha 109.852(2)
_cell_angle_beta 90.743(2)
_cell_angle_gamma 92.775(2)
_cell_formula_units_Z 4
_cell_length_a 11.9007(4)
_cell_length_b 12.8521(4)
_cell_length_c 14.6202(5)
_cell_measurement_reflns_used 25443
_cell_measurement_temperature 120(2)
_cell_measurement_theta_max 27.48
_cell_measurement_theta_min 2.91
_cell_volume 2099.76(12)
_computing_cell_refinement '<i>DENZO</i> (Otwinowski & Minor, 1997)'
_computing_data_collection '<i>COLLECT</i> (Hooft, 1998)'
_computing_data_reduction
;
<i>DENZO</i> (Otwinowski & Minor, 1997), <i>COLLECT</i> (Hooft,
1998) and
<i>maXus</i> (Mackay <i>et al.</i>, 1999)
;
_computing_molecular_graphics '<i>CAMERON</i> (Watkin, <i>et al.</i>, 1993)'
_computing_publication_material '<i>WinGX</i> (Farrugia, 1999)'
_computing_structure_refinement '<i>SHELXL97</i> (Sheldrick, 2008)'
_computing_structure_solution '<i>SHELXS97</i> (Sheldrick, 2008)'
_diffrn_ambient_temperature 120(2)
_diffrn_detector_area_resol_mean 9.091
_diffrn_measured_fraction_theta_full 0.996
_diffrn_measured_fraction_theta_max 0.996
_diffrn_measurement_device_type 'Bruker--Nonius KappaCCD'
_diffrn_measurement_method '\f- and \w'
_diffrn_radiation_monochromator graphite
_diffrn_radiation_source 'fine-focus sealed tube'
_diffrn_radiation_type MoK\a
_diffrn_radiation_wavelength 0.71073
_diffrn_reflns_av_R_equivalents 0.0599
_diffrn_reflns_av_sigmaI/netI 0.0515
_diffrn_reflns_limit_h_max 14
_diffrn_reflns_limit_h_min -14
_diffrn_reflns_limit_k_max 15
_diffrn_reflns_limit_k_min -15
_diffrn_reflns_limit_l_max 17
_diffrn_reflns_limit_l_min -17
_diffrn_reflns_number 31054
_diffrn_reflns_theta_full 25.02
_diffrn_reflns_theta_max 25.02
_diffrn_reflns_theta_min 2.96
_exptl_absorpt_coefficient_mu 0.189
_exptl_absorpt_correction_T_max 0.9814
_exptl_absorpt_correction_T_min 0.9115
_exptl_absorpt_correction_type multi-scan
_exptl_absorpt_process_details '(<i>SORTAV</i>; Blessing, 1997)'
_exptl_crystal_colour yellow
_exptl_crystal_density_diffrn 1.375
_exptl_crystal_density_method 'not measured'
_exptl_crystal_description prism
_exptl_crystal_F_000 912
_exptl_crystal_size_max 0.50
_exptl_crystal_size_mid 0.30
_exptl_crystal_size_min 0.10
_refine_diff_density_max 0.288
_refine_diff_density_min -0.456
_refine_ls_extinction_coef 0.0053(7)
_refine_ls_extinction_expression Fc^*^=kFc[1+0.001xFc^2^\l^3^/sin(2\q)]^-1/4^
_refine_ls_extinction_method '<i>SHELXL97</i> (Sheldrick, 2008)'
_refine_ls_goodness_of_fit_ref 1.008
_refine_ls_hydrogen_treatment constr
_refine_ls_matrix_type full
_refine_ls_number_parameters 566
_refine_ls_number_reflns 7393
_refine_ls_number_restraints 0
_refine_ls_restrained_S_all 1.008
_refine_ls_R_factor_all 0.0654
_refine_ls_R_factor_gt 0.0405
_refine_ls_shift/su_max 0.000
_refine_ls_shift/su_mean 0.000
_refine_ls_structure_factor_coef Fsqd
_refine_ls_weighting_details 'calc w=1/[\s^2^(Fo^2^)+(0.0595P)^2^+0.1891P] where P=(Fo^2^+2Fc^2^)/3'
_refine_ls_weighting_scheme calc
_refine_ls_wR_factor_gt 0.0959
_refine_ls_wR_factor_ref 0.1060
_reflns_number_gt 5463
_reflns_number_total 7393
_reflns_threshold_expression I>2\s(I)
_cod_data_source_file rk2256.cif
_cod_data_source_block I
_cod_database_code 2229484
_cod_database_fobs_code 2229484

loop_
_symmetry_equiv_pos_as_xyz
'x, y, z'
'-x, -y, -z'

loop_
_atom_site_type_symbol
_atom_site_label
_atom_site_fract_x
_atom_site_fract_y
_atom_site_fract_z
_atom_site_U_iso_or_equiv
_atom_site_adp_type
_atom_site_calc_flag
_atom_site_refinement_flags
_atom_site_occupancy
_atom_site_disorder_assembly
_atom_site_disorder_group
C C1 0.3992(2) -0.2363(2) 0.14280(18) 0.0360(6) Uani d . 1 . .
H H1A 0.4094 -0.1782 0.2067 0.054 Uiso calc R 1 . .
H H1B 0.4607 -0.2867 0.1329 0.054 Uiso calc R 1 . .
H H1C 0.3272 -0.2778 0.1396 0.054 Uiso calc R 1 . .
C C2 0.42922(19) -0.05068(19) -0.13723(16) 0.0311(5) Uani d . 1 . .
H H2A 0.3605 -0.0683 -0.1784 0.047 Uiso calc R 1 . .
H H2B 0.4933 -0.0824 -0.1766 0.047 Uiso calc R 1 . .
H H2C 0.4423 0.0299 -0.1089 0.047 Uiso calc R 1 . .
C C3 0.16980(16) 0.00163(15) 0.14164(14) 0.0188(4) Uani d . 1 . .
C C4 0.24041(17) -0.08172(16) 0.14182(14) 0.0217(5) Uani d . 1 . .
H H4 0.2314 -0.1188 0.1877 0.026 Uiso calc R 1 . .
C C5 0.32354(17) -0.10949(16) 0.07437(15) 0.0225(5) Uani d . 1 . .
C C6 0.33481(17) -0.05692(16) 0.00370(14) 0.0215(5) Uani d . 1 . .
C C7 0.26602(17) 0.02657(16) 0.00462(14) 0.0222(5) Uani d . 1 . .
H H7 0.2738 0.0637 -0.0413 0.027 Uiso calc R 1 . .
C C8 0.18439(16) 0.05466(15) 0.07553(14) 0.0197(4) Uani d . 1 . .
C C9 0.07022(16) 0.03569(16) 0.20530(14) 0.0195(4) Uani d . 1 . .
H H9 0.0141 -0.0289 0.1893 0.023 Uiso calc R 1 . .
C C10 0.09793(17) 0.07586(16) 0.31449(14) 0.0211(4) Uani d . 1 . .
H H10A 0.0271 0.0850 0.3505 0.025 Uiso calc R 1 . .
H H10B 0.1404 0.0195 0.3303 0.025 Uiso calc R 1 . .
C C11 0.16693(16) 0.18492(16) 0.34651(13) 0.0194(4) Uani d . 1 . .
C C12 0.29050(17) 0.18973(16) 0.36576(14) 0.0210(5) Uani d . 1 . .
C C13 0.34603(18) 0.10086(17) 0.37451(15) 0.0265(5) Uani d . 1 . .
H H13 0.3046 0.0338 0.3690 0.032 Uiso calc R 1 . .
C C14 0.46215(18) 0.10953(19) 0.39138(16) 0.0306(5) Uani d . 1 . .
H H14 0.4992 0.0483 0.3976 0.037 Uiso calc R 1 . .
C C15 0.52371(18) 0.20556(19) 0.39914(15) 0.0317(5) Uani d . 1 . .
H H15 0.6030 0.2107 0.4100 0.038 Uiso calc R 1 . .
C C16 0.46915(18) 0.2947(2) 0.39095(17) 0.0334(6) Uani d . 1 . .
H H16 0.5111 0.3614 0.3962 0.040 Uiso calc R 1 . .
C C17 0.35396(17) 0.28733(18) 0.37510(15) 0.0272(5) Uani d . 1 . .
H H17 0.3173 0.3495 0.3705 0.033 Uiso calc R 1 . .
C C18 -0.04226(16) 0.20694(16) 0.24328(14) 0.0207(5) Uani d . 1 . .
C C19 -0.15279(17) 0.21991(17) 0.22056(15) 0.0250(5) Uani d . 1 . .
H H19 -0.1860 0.1735 0.1601 0.030 Uiso calc R 1 . .
C C20 -0.21585(17) 0.29909(17) 0.28400(15) 0.0259(5) Uani d . 1 . .
H H20 -0.2914 0.3066 0.2665 0.031 Uiso calc R 1 . .
C C21 -0.16983(17) 0.36800(16) 0.37326(15) 0.0235(5) Uani d . 1 . .
C C22 -0.05783(17) 0.35632(16) 0.39450(15) 0.0235(5) Uani d . 1 . .
H H22 -0.0245 0.4042 0.4543 0.028 Uiso calc R 1 . .
C C23 0.00699(17) 0.27780(16) 0.33205(15) 0.0213(5) Uani d . 1 . .
C C24 -0.23848(18) 0.45185(18) 0.44470(16) 0.0308(5) Uani d . 1 . .
H H24A -0.2971 0.4754 0.4095 0.046 Uiso calc R 1 . .
H H24B -0.1895 0.5162 0.4820 0.046 Uiso calc R 1 . .
H H24C -0.2737 0.4185 0.4892 0.046 Uiso calc R 1 . .
N N1 0.02092(13) 0.12406(13) 0.17640(11) 0.0204(4) Uani d . 1 . .
N N2 0.12208(13) 0.27710(13) 0.35685(12) 0.0219(4) Uani d . 1 . .
O O1 0.40000(12) -0.18679(11) 0.06850(10) 0.0290(4) Uani d . 1 . .
O O2 0.41702(12) -0.09601(12) -0.06133(10) 0.0282(3) Uani d . 1 . .
O O3 0.13467(12) 0.26485(11) 0.12453(10) 0.0278(4) Uani d . 1 . .
O O4 0.01497(12) 0.12890(11) 0.00291(10) 0.0265(3) Uani d . 1 . .
S S1 0.08537(4) 0.15358(4) 0.08842(4) 0.02013(14) Uani d . 1 . .
C C25 0.4183(2) 0.30217(18) 0.13538(18) 0.0388(6) Uani d . 1 . .
H H25A 0.3708 0.2635 0.1693 0.058 Uiso calc R 1 . .
H H25B 0.4746 0.2526 0.0987 0.058 Uiso calc R 1 . .
H H25C 0.3714 0.3246 0.0905 0.058 Uiso calc R 1 . .
C C26 0.64950(18) 0.67805(19) 0.35264(17) 0.0348(6) Uani d . 1 . .
H H26A 0.6307 0.7317 0.3214 0.052 Uiso calc R 1 . .
H H26B 0.7296 0.6639 0.3453 0.052 Uiso calc R 1 . .
H H26C 0.6332 0.7079 0.4220 0.052 Uiso calc R 1 . .
C C27 0.23523(16) 0.57054(16) 0.29537(14) 0.0188(4) Uani d . 1 . .
C C28 0.29256(17) 0.47623(16) 0.24852(14) 0.0218(5) Uani d . 1 . .
H H28 0.2523 0.4079 0.2147 0.026 Uiso calc R 1 . .
C C29 0.40916(17) 0.48312(16) 0.25179(14) 0.0233(5) Uani d . 1 . .
C C30 0.46967(16) 0.58300(16) 0.30635(14) 0.0215(5) Uani d . 1 . .
C C31 0.41321(17) 0.67598(16) 0.35242(14) 0.0210(5) Uani d . 1 . .
H H31 0.4527 0.7439 0.3885 0.025 Uiso calc R 1 . .
C C32 0.29588(16) 0.66768(16) 0.34460(14) 0.0192(4) Uani d . 1 . .
C C33 0.10869(17) 0.57821(16) 0.30258(14) 0.0205(4) Uani d . 1 . .
H H33 0.0811 0.5345 0.3437 0.025 Uiso calc R 1 . .
C C34 0.04001(16) 0.53834(16) 0.20675(14) 0.0201(4) Uani d . 1 . .
H H34A 0.0568 0.4608 0.1700 0.024 Uiso calc R 1 . .
H H34B -0.0411 0.5395 0.2210 0.024 Uiso calc R 1 . .
C C35 0.06480(17) 0.60900(16) 0.14439(14) 0.0213(5) Uani d . 1 . .
C C36 0.13310(17) 0.56838(16) 0.05648(14) 0.0224(5) Uani d . 1 . .
C C37 0.17889(19) 0.46524(18) 0.02645(16) 0.0309(5) Uani d . 1 . .
H H37 0.1614 0.4149 0.0598 0.037 Uiso calc R 1 . .
C C38 0.2498(2) 0.4349(2) -0.05163(17) 0.0401(6) Uani d . 1 . .
H H38 0.2808 0.3642 -0.0712 0.048 Uiso calc R 1 . .
C C39 0.2754(2) 0.5066(2) -0.10083(17) 0.0419(6) Uani d . 1 . .
H H39 0.3262 0.4868 -0.1528 0.050 Uiso calc R 1 . .
C C40 0.2270(2) 0.6071(2) -0.07446(17) 0.0416(6) Uani d . 1 . .
H H40 0.2429 0.6558 -0.1096 0.050 Uiso calc R 1 . .
C C41 0.1557(2) 0.63781(19) 0.00233(16) 0.0320(5) Uani d . 1 . .
H H41 0.1215 0.7068 0.0187 0.038 Uiso calc R 1 . .
C C42 -0.00310(16) 0.75312(16) 0.34128(15) 0.0209(5) Uani d . 1 . .
C C43 -0.05867(18) 0.81701(18) 0.42232(16) 0.0274(5) Uani d . 1 . .
H H43 -0.0384 0.8152 0.4848 0.033 Uiso calc R 1 . .
C C44 -0.14299(18) 0.88309(18) 0.41306(17) 0.0310(5) Uani d . 1 . .
H H44 -0.1793 0.9274 0.4694 0.037 Uiso calc R 1 . .
C C45 -0.17537(17) 0.88550(17) 0.32215(17) 0.0284(5) Uani d . 1 . .
C C46 -0.11840(17) 0.82177(17) 0.24161(16) 0.0263(5) Uani d . 1 . .
H H46 -0.1396 0.8231 0.1792 0.032 Uiso calc R 1 . .
C C47 -0.03145(17) 0.75615(16) 0.24917(15) 0.0222(5) Uani d . 1 . .
C C48 -0.2672(2) 0.9570(2) 0.3111(2) 0.0432(6) Uani d . 1 . .
H H48A -0.2339 1.0214 0.2976 0.065 Uiso calc R 1 . .
H H48B -0.3089 0.9822 0.3714 0.065 Uiso calc R 1 . .
H H48C -0.3186 0.9142 0.2571 0.065 Uiso calc R 1 . .
N N3 0.09285(14) 0.69706(13) 0.35612(12) 0.0215(4) Uani d . 1 . .
N N4 0.02928(14) 0.70698(14) 0.16533(12) 0.0235(4) Uani d . 1 . .
O O5 0.47410(12) 0.39866(11) 0.20519(11) 0.0310(4) Uani d . 1 . .
O O6 0.58380(11) 0.57683(12) 0.30791(10) 0.0289(4) Uani d . 1 . .
O O7 0.21847(12) 0.81169(12) 0.50136(10) 0.0318(4) Uani d . 1 . .
O O8 0.21966(12) 0.86010(11) 0.35488(11) 0.0325(4) Uani d . 1 . .
S S2 0.20873(4) 0.77439(4) 0.39734(4) 0.02169(14) Uani d . 1 . .

loop_
_atom_site_aniso_label
_atom_site_aniso_U_11
_atom_site_aniso_U_22
_atom_site_aniso_U_33
_atom_site_aniso_U_12
_atom_site_aniso_U_13
_atom_site_aniso_U_23
C1 0.0384(14) 0.0364(13) 0.0432(15) 0.0115(11) 0.0032(11) 0.0250(12)
C2 0.0318(13) 0.0387(13) 0.0250(13) 0.0040(10) 0.0060(10) 0.0130(10)
C3 0.0219(11) 0.0144(10) 0.0171(11) -0.0015(8) -0.0029(8) 0.0020(8)
C4 0.0272(12) 0.0181(10) 0.0210(11) -0.0001(9) -0.0018(9) 0.0085(9)
C5 0.0243(11) 0.0168(10) 0.0257(12) 0.0038(9) 0.0001(9) 0.0058(9)
C6 0.0221(11) 0.0213(11) 0.0181(11) 0.0007(9) 0.0001(9) 0.0028(9)
C7 0.0250(11) 0.0215(11) 0.0212(11) 0.0003(9) -0.0003(9) 0.0089(9)
C8 0.0219(11) 0.0154(10) 0.0197(11) -0.0015(8) -0.0028(9) 0.0038(8)
C9 0.0208(11) 0.0170(10) 0.0205(11) 0.0008(8) -0.0005(8) 0.0061(8)
C10 0.0222(11) 0.0209(11) 0.0195(11) 0.0018(9) 0.0003(8) 0.0061(9)
C11 0.0229(11) 0.0201(11) 0.0136(10) 0.0013(9) 0.0003(8) 0.0038(8)
C12 0.0238(11) 0.0241(11) 0.0129(10) 0.0015(9) 0.0005(8) 0.0034(8)
C13 0.0261(12) 0.0243(12) 0.0271(12) 0.0036(9) 0.0006(9) 0.0058(9)
C14 0.0295(13) 0.0343(13) 0.0266(13) 0.0117(11) -0.0012(10) 0.0074(10)
C15 0.0224(12) 0.0484(15) 0.0234(13) 0.0033(11) -0.0003(9) 0.0110(11)
C16 0.0235(12) 0.0401(14) 0.0390(14) -0.0061(11) -0.0050(10) 0.0180(11)
C17 0.0249(12) 0.0279(12) 0.0306(13) 0.0016(10) -0.0031(9) 0.0123(10)
C18 0.0211(11) 0.0182(10) 0.0224(11) 0.0027(9) 0.0023(9) 0.0063(9)
C19 0.0231(11) 0.0267(11) 0.0224(12) 0.0012(9) -0.0028(9) 0.0049(9)
C20 0.0178(11) 0.0305(12) 0.0290(13) 0.0039(9) -0.0006(9) 0.0095(10)
C21 0.0239(11) 0.0202(11) 0.0273(12) 0.0037(9) 0.0021(9) 0.0090(9)
C22 0.0248(11) 0.0200(11) 0.0227(12) 0.0008(9) -0.0036(9) 0.0037(9)
C23 0.0215(11) 0.0186(10) 0.0235(11) -0.0001(9) -0.0010(9) 0.0069(9)
C24 0.0274(12) 0.0310(12) 0.0320(13) 0.0075(10) 0.0024(10) 0.0074(10)
N1 0.0225(9) 0.0190(9) 0.0200(9) 0.0036(7) 0.0003(7) 0.0067(7)
N2 0.0194(9) 0.0219(9) 0.0214(10) 0.0016(7) -0.0016(7) 0.0036(7)
O1 0.0336(9) 0.0255(8) 0.0316(9) 0.0116(7) 0.0054(7) 0.0131(7)
O2 0.0317(8) 0.0301(8) 0.0250(8) 0.0102(7) 0.0094(7) 0.0110(7)
O3 0.0316(8) 0.0169(7) 0.0333(9) -0.0017(6) 0.0000(7) 0.0069(6)
O4 0.0308(8) 0.0269(8) 0.0217(8) 0.0024(7) -0.0058(6) 0.0084(6)
S1 0.0222(3) 0.0166(3) 0.0209(3) 0.0006(2) -0.0011(2) 0.0056(2)
C25 0.0392(14) 0.0256(12) 0.0386(14) 0.0070(11) -0.0016(11) -0.0064(11)
C26 0.0240(12) 0.0359(13) 0.0395(14) -0.0033(10) 0.0003(10) 0.0072(11)
C27 0.0199(10) 0.0196(11) 0.0193(11) 0.0006(9) -0.0005(8) 0.0098(9)
C28 0.0230(11) 0.0168(10) 0.0243(12) 0.0010(9) -0.0004(9) 0.0053(9)
C29 0.0280(12) 0.0202(11) 0.0213(12) 0.0077(9) 0.0028(9) 0.0057(9)
C30 0.0188(11) 0.0258(11) 0.0201(11) 0.0022(9) 0.0005(8) 0.0080(9)
C31 0.0238(11) 0.0178(10) 0.0203(11) -0.0015(9) -0.0015(9) 0.0057(9)
C32 0.0231(11) 0.0172(10) 0.0185(11) 0.0022(9) 0.0019(8) 0.0076(8)
C33 0.0242(11) 0.0162(10) 0.0210(11) 0.0027(9) 0.0017(9) 0.0060(8)
C34 0.0184(10) 0.0183(10) 0.0213(11) 0.0017(8) 0.0008(8) 0.0037(9)
C35 0.0207(11) 0.0218(11) 0.0193(11) -0.0007(9) -0.0038(8) 0.0046(9)
C36 0.0243(11) 0.0217(11) 0.0187(11) 0.0002(9) -0.0014(9) 0.0039(9)
C37 0.0371(13) 0.0298(12) 0.0243(13) 0.0038(10) 0.0039(10) 0.0068(10)
C38 0.0436(15) 0.0391(14) 0.0313(14) 0.0121(12) 0.0101(11) 0.0024(11)
C39 0.0426(15) 0.0534(17) 0.0231(13) 0.0006(13) 0.0106(11) 0.0046(12)
C40 0.0554(16) 0.0442(15) 0.0267(14) -0.0024(13) 0.0079(12) 0.0145(12)
C41 0.0407(14) 0.0310(12) 0.0237(13) 0.0012(11) 0.0012(10) 0.0086(10)
C42 0.0183(10) 0.0191(10) 0.0247(12) 0.0022(9) 0.0019(9) 0.0065(9)
C43 0.0256(12) 0.0298(12) 0.0247(12) 0.0041(10) 0.0021(9) 0.0060(10)
C44 0.0263(12) 0.0283(12) 0.0329(14) 0.0087(10) 0.0076(10) 0.0020(10)
C45 0.0227(11) 0.0209(11) 0.0386(14) 0.0036(9) -0.0028(10) 0.0059(10)
C46 0.0257(12) 0.0221(11) 0.0301(13) 0.0008(9) -0.0056(9) 0.0078(10)
C47 0.0223(11) 0.0177(10) 0.0248(12) 0.0001(9) 0.0004(9) 0.0053(9)
C48 0.0348(14) 0.0366(14) 0.0522(17) 0.0131(11) -0.0065(12) 0.0059(12)
N3 0.0223(9) 0.0180(9) 0.0219(9) 0.0034(7) -0.0019(7) 0.0037(7)
N4 0.0261(10) 0.0224(10) 0.0214(10) 0.0021(8) -0.0008(8) 0.0066(8)
O5 0.0253(8) 0.0238(8) 0.0367(9) 0.0079(7) 0.0020(7) 0.0002(7)
O6 0.0196(8) 0.0302(8) 0.0313(9) 0.0003(6) 0.0004(6) 0.0032(7)
O7 0.0326(9) 0.0336(9) 0.0205(8) 0.0070(7) -0.0052(6) -0.0024(7)
O8 0.0325(9) 0.0213(8) 0.0480(10) 0.0031(7) -0.0025(7) 0.0172(7)
S2 0.0230(3) 0.0175(3) 0.0231(3) 0.0027(2) -0.0020(2) 0.0048(2)

loop_
_atom_type_symbol
_atom_type_description
_atom_type_scat_dispersion_real
_atom_type_scat_dispersion_imag
_atom_type_scat_source
C C 0.0033 0.0016 'International Tables Vol C Tables 4.2.6.8 and 6.1.1.4'
H H 0.0000 0.0000 'International Tables Vol C Tables 4.2.6.8 and 6.1.1.4'
N N 0.0061 0.0033 'International Tables Vol C Tables 4.2.6.8 and 6.1.1.4'
O O 0.0106 0.0060 'International Tables Vol C Tables 4.2.6.8 and 6.1.1.4'
S S 0.1246 0.1234 'International Tables Vol C Tables 4.2.6.8 and 6.1.1.4'

loop_
_geom_angle_atom_site_label_1
_geom_angle_atom_site_label_2
_geom_angle_atom_site_label_3
_geom_angle_site_symmetry_1
_geom_angle_site_symmetry_3
_geom_angle
_geom_angle_publ_flag
O1 C1 H1A . . 109.5 ?
O1 C1 H1B . . 109.5 ?
H1A C1 H1B . . 109.5 ?
O1 C1 H1C . . 109.5 ?
H1A C1 H1C . . 109.5 ?
H1B C1 H1C . . 109.5 ?
O2 C2 H2A . . 109.5 ?
O2 C2 H2B . . 109.5 ?
H2A C2 H2B . . 109.5 ?
O2 C2 H2C . . 109.5 ?
H2A C2 H2C . . 109.5 ?
H2B C2 H2C . . 109.5 ?
C8 C3 C4 . . 119.80(19) ?
C8 C3 C9 . . 114.71(17) ?
C4 C3 C9 . . 125.35(17) ?
C5 C4 C3 . . 118.94(18) ?
C5 C4 H4 . . 120.5 ?
C3 C4 H4 . . 120.5 ?
O1 C5 C4 . . 124.86(18) ?
O1 C5 C6 . . 114.49(17) ?
C4 C5 C6 . . 120.65(18) ?
O2 C6 C7 . . 125.27(18) ?
O2 C6 C5 . . 114.49(17) ?
C7 C6 C5 . . 120.23(18) ?
C6 C7 C8 . . 117.64(18) ?
C6 C7 H7 . . 121.2 ?
C8 C7 H7 . . 121.2 ?
C3 C8 C7 . . 122.65(18) ?
C3 C8 S1 . . 111.35(15) ?
C7 C8 S1 . . 125.92(15) ?
N1 C9 C3 . . 105.11(15) ?
N1 C9 C10 . . 111.04(15) ?
C3 C9 C10 . . 114.78(16) ?
N1 C9 H9 . . 108.6 ?
C3 C9 H9 . . 108.6 ?
C10 C9 H9 . . 108.6 ?
C11 C10 C9 . . 111.25(15) ?
C11 C10 H10A . . 109.4 ?
C9 C10 H10A . . 109.4 ?
C11 C10 H10B . . 109.4 ?
C9 C10 H10B . . 109.4 ?
H10A C10 H10B . . 108.0 ?
N2 C11 C12 . . 117.02(17) ?
N2 C11 C10 . . 121.73(17) ?
C12 C11 C10 . . 121.24(17) ?
C13 C12 C17 . . 118.26(19) ?
C13 C12 C11 . . 122.76(18) ?
C17 C12 C11 . . 118.97(18) ?
C12 C13 C14 . . 120.3(2) ?
C12 C13 H13 . . 119.8 ?
C14 C13 H13 . . 119.8 ?
C15 C14 C13 . . 120.8(2) ?
C15 C14 H14 . . 119.6 ?
C13 C14 H14 . . 119.6 ?
C14 C15 C16 . . 119.4(2) ?
C14 C15 H15 . . 120.3 ?
C16 C15 H15 . . 120.3 ?
C17 C16 C15 . . 120.3(2) ?
C17 C16 H16 . . 119.8 ?
C15 C16 H16 . . 119.8 ?
C16 C17 C12 . . 120.9(2) ?
C16 C17 H17 . . 119.5 ?
C12 C17 H17 . . 119.5 ?
C19 C18 C23 . . 118.93(18) ?
C19 C18 N1 . . 120.14(18) ?
C23 C18 N1 . . 120.92(17) ?
C20 C19 C18 . . 121.32(19) ?
C20 C19 H19 . . 119.3 ?
C18 C19 H19 . . 119.3 ?
C19 C20 C21 . . 120.70(19) ?
C19 C20 H20 . . 119.6 ?
C21 C20 H20 . . 119.6 ?
C22 C21 C20 . . 117.61(19) ?
C22 C21 C24 . . 120.97(18) ?
C20 C21 C24 . . 121.42(18) ?
C23 C22 C21 . . 122.67(19) ?
C23 C22 H22 . . 118.7 ?
C21 C22 H22 . . 118.7 ?
C22 C23 C18 . . 118.72(18) ?
C22 C23 N2 . . 118.58(17) ?
C18 C23 N2 . . 122.55(18) ?
C21 C24 H24A . . 109.5 ?
C21 C24 H24B . . 109.5 ?
H24A C24 H24B . . 109.5 ?
C21 C24 H24C . . 109.5 ?
H24A C24 H24C . . 109.5 ?
H24B C24 H24C . . 109.5 ?
C18 N1 C9 . . 120.90(15) ?
C18 N1 S1 . . 118.90(13) ?
C9 N1 S1 . . 115.15(13) ?
C11 N2 C23 . . 120.09(16) ?
C5 O1 C1 . . 117.25(16) ?
C6 O2 C2 . . 117.44(16) ?
O4 S1 O3 . . 114.70(8) ?
O4 S1 N1 . . 112.29(8) ?
O3 S1 N1 . . 110.02(8) ?
O4 S1 C8 . . 111.83(9) ?
O3 S1 C8 . . 112.54(9) ?
N1 S1 C8 . . 93.60(9) ?
O5 C25 H25A . . 109.5 ?
O5 C25 H25B . . 109.5 ?
H25A C25 H25B . . 109.5 ?
O5 C25 H25C . . 109.5 ?
H25A C25 H25C . . 109.5 ?
H25B C25 H25C . . 109.5 ?
O6 C26 H26A . . 109.5 ?
O6 C26 H26B . . 109.5 ?
H26A C26 H26B . . 109.5 ?
O6 C26 H26C . . 109.5 ?
H26A C26 H26C . . 109.5 ?
H26B C26 H26C . . 109.5 ?
C32 C27 C28 . . 119.02(18) ?
C32 C27 C33 . . 114.27(17) ?
C28 C27 C33 . . 126.65(17) ?
C29 C28 C27 . . 119.12(18) ?
C29 C28 H28 . . 120.4 ?
C27 C28 H28 . . 120.4 ?
O5 C29 C28 . . 124.54(18) ?
O5 C29 C30 . . 114.72(17) ?
C28 C29 C30 . . 120.74(18) ?
O6 C30 C31 . . 125.14(18) ?
O6 C30 C29 . . 114.80(17) ?
C31 C30 C29 . . 120.06(18) ?
C30 C31 C32 . . 117.85(18) ?
C30 C31 H31 . . 121.1 ?
C32 C31 H31 . . 121.1 ?
C27 C32 C31 . . 123.09(18) ?
C27 C32 S2 . . 111.58(15) ?
C31 C32 S2 . . 125.30(15) ?
N3 C33 C27 . . 104.51(15) ?
N3 C33 C34 . . 110.71(15) ?
C27 C33 C34 . . 116.61(16) ?
N3 C33 H33 . . 108.2 ?
C27 C33 H33 . . 108.2 ?
C34 C33 H33 . . 108.2 ?
C35 C34 C33 . . 112.47(16) ?
C35 C34 H34A . . 109.1 ?
C33 C34 H34A . . 109.1 ?
C35 C34 H34B . . 109.1 ?
C33 C34 H34B . . 109.1 ?
H34A C34 H34B . . 107.8 ?
N4 C35 C36 . . 116.87(18) ?
N4 C35 C34 . . 122.00(18) ?
C36 C35 C34 . . 121.12(17) ?
C37 C36 C41 . . 118.0(2) ?
C37 C36 C35 . . 123.05(18) ?
C41 C36 C35 . . 118.94(19) ?
C38 C37 C36 . . 120.7(2) ?
C38 C37 H37 . . 119.6 ?
C36 C37 H37 . . 119.6 ?
C39 C38 C37 . . 120.3(2) ?
C39 C38 H38 . . 119.8 ?
C37 C38 H38 . . 119.8 ?
C38 C39 C40 . . 119.6(2) ?
C38 C39 H39 . . 120.2 ?
C40 C39 H39 . . 120.2 ?
C39 C40 C41 . . 120.7(2) ?
C39 C40 H40 . . 119.7 ?
C41 C40 H40 . . 119.7 ?
C40 C41 C36 . . 120.6(2) ?
C40 C41 H41 . . 119.7 ?
C36 C41 H41 . . 119.7 ?
C43 C42 C47 . . 120.06(19) ?
C43 C42 N3 . . 118.37(18) ?
C47 C42 N3 . . 121.01(17) ?
C44 C43 C42 . . 120.7(2) ?
C44 C43 H43 . . 119.6 ?
C42 C43 H43 . . 119.6 ?
C43 C44 C45 . . 120.6(2) ?
C43 C44 H44 . . 119.7 ?
C45 C44 H44 . . 119.7 ?
C44 C45 C46 . . 118.09(19) ?
C44 C45 C48 . . 121.1(2) ?
C46 C45 C48 . . 120.8(2) ?
C45 C46 C47 . . 122.4(2) ?
C45 C46 H46 . . 118.8 ?
C47 C46 H46 . . 118.8 ?
C46 C47 C42 . . 118.05(19) ?
C46 C47 N4 . . 117.27(18) ?
C42 C47 N4 . . 124.33(18) ?
C45 C48 H48A . . 109.5 ?
C45 C48 H48B . . 109.5 ?
H48A C48 H48B . . 109.5 ?
C45 C48 H48C . . 109.5 ?
H48A C48 H48C . . 109.5 ?
H48B C48 H48C . . 109.5 ?
C42 N3 C33 . . 123.39(16) ?
C42 N3 S2 . . 116.39(12) ?
C33 N3 S2 . . 115.50(13) ?
C35 N4 C47 . . 121.94(17) ?
C29 O5 C25 . . 116.94(16) ?
C30 O6 C26 . . 117.05(16) ?
O7 S2 O8 . . 115.28(9) ?
O7 S2 N3 . . 111.89(9) ?
O8 S2 N3 . . 110.19(9) ?
O7 S2 C32 . . 111.60(9) ?
O8 S2 C32 . . 112.07(9) ?
N3 S2 C32 . . 93.86(9) ?

loop_
_geom_bond_atom_site_label_1
_geom_bond_atom_site_label_2
_geom_bond_site_symmetry_2
_geom_bond_distance
_geom_bond_publ_flag
C1 O1 . 1.433(2) ?
C1 H1A . 0.9800 ?
C1 H1B . 0.9800 ?
C1 H1C . 0.9800 ?
C2 O2 . 1.424(2) ?
C2 H2A . 0.9800 ?
C2 H2B . 0.9800 ?
C2 H2C . 0.9800 ?
C3 C8 . 1.367(3) ?
C3 C4 . 1.394(3) ?
C3 C9 . 1.505(3) ?
C4 C5 . 1.378(3) ?
C4 H4 . 0.9500 ?
C5 O1 . 1.362(2) ?
C5 C6 . 1.418(3) ?
C6 O2 . 1.364(2) ?
C6 C7 . 1.377(3) ?
C7 C8 . 1.398(3) ?
C7 H7 . 0.9500 ?
C8 S1 . 1.740(2) ?
C9 N1 . 1.482(2) ?
C9 C10 . 1.528(3) ?
C9 H9 . 1.0000 ?
C10 C11 . 1.514(3) ?
C10 H10A . 0.9900 ?
C10 H10B . 0.9900 ?
C11 N2 . 1.286(2) ?
C11 C12 . 1.488(3) ?
C12 C13 . 1.388(3) ?
C12 C17 . 1.397(3) ?
C13 C14 . 1.393(3) ?
C13 H13 . 0.9500 ?
C14 C15 . 1.374(3) ?
C14 H14 . 0.9500 ?
C15 C16 . 1.383(3) ?
C15 H15 . 0.9500 ?
C16 C17 . 1.381(3) ?
C16 H16 . 0.9500 ?
C17 H17 . 0.9500 ?
C18 C19 . 1.384(3) ?
C18 C23 . 1.408(3) ?
C18 N1 . 1.430(3) ?
C19 C20 . 1.382(3) ?
C19 H19 . 0.9500 ?
C20 C21 . 1.392(3) ?
C20 H20 . 0.9500 ?
C21 C22 . 1.391(3) ?
C21 C24 . 1.504(3) ?
C22 C23 . 1.384(3) ?
C22 H22 . 0.9500 ?
C23 N2 . 1.413(3) ?
C24 H24A . 0.9800 ?
C24 H24B . 0.9800 ?
C24 H24C . 0.9800 ?
N1 S1 . 1.6479(16) ?
O3 S1 . 1.4374(14) ?
O4 S1 . 1.4295(14) ?
C25 O5 . 1.437(3) ?
C25 H25A . 0.9800 ?
C25 H25B . 0.9800 ?
C25 H25C . 0.9800 ?
C26 O6 . 1.429(3) ?
C26 H26A . 0.9800 ?
C26 H26B . 0.9800 ?
C26 H26C . 0.9800 ?
C27 C32 . 1.373(3) ?
C27 C28 . 1.390(3) ?
C27 C33 . 1.517(3) ?
C28 C29 . 1.385(3) ?
C28 H28 . 0.9500 ?
C29 O5 . 1.354(2) ?
C29 C30 . 1.415(3) ?
C30 O6 . 1.365(2) ?
C30 C31 . 1.370(3) ?
C31 C32 . 1.395(3) ?
C31 H31 . 0.9500 ?
C32 S2 . 1.730(2) ?
C33 N3 . 1.484(3) ?
C33 C34 . 1.528(3) ?
C33 H33 . 1.0000 ?
C34 C35 . 1.512(3) ?
C34 H34A . 0.9900 ?
C34 H34B . 0.9900 ?
C35 N4 . 1.285(3) ?
C35 C36 . 1.482(3) ?
C36 C37 . 1.388(3) ?
C36 C41 . 1.399(3) ?
C37 C38 . 1.386(3) ?
C37 H37 . 0.9500 ?
C38 C39 . 1.374(3) ?
C38 H38 . 0.9500 ?
C39 C40 . 1.374(4) ?
C39 H39 . 0.9500 ?
C40 C41 . 1.376(3) ?
C40 H40 . 0.9500 ?
C41 H41 . 0.9500 ?
C42 C43 . 1.388(3) ?
C42 C47 . 1.398(3) ?
C42 N3 . 1.432(3) ?
C43 C44 . 1.380(3) ?
C43 H43 . 0.9500 ?
C44 C45 . 1.390(3) ?
C44 H44 . 0.9500 ?
C45 C46 . 1.392(3) ?
C45 C48 . 1.503(3) ?
C46 C47 . 1.393(3) ?
C46 H46 . 0.9500 ?
C47 N4 . 1.402(3) ?
C48 H48A . 0.9800 ?
C48 H48B . 0.9800 ?
C48 H48C . 0.9800 ?
N3 S2 . 1.6406(17) ?
O7 S2 . 1.4321(15) ?
O8 S2 . 1.4383(15) ?

loop_
_geom_hbond_atom_site_label_D
_geom_hbond_atom_site_label_H
_geom_hbond_atom_site_label_A
_geom_hbond_site_symmetry_A
_geom_hbond_distance_DH
_geom_hbond_distance_HA
_geom_hbond_distance_DA
_geom_hbond_angle_DHA
_geom_hbond_publ_flag
C2 H2C O1 2_655 0.98 2.59 3.423(3) 142 y
C4 H4 O8 1_545 0.95 2.55 3.451(3) 157 y
C10 H10B O8 1_545 0.99 2.43 3.408(3) 171 y
C13 H13 O8 1_545 0.95 2.35 3.295(3) 174 y
C15 H15 O7 2_666 0.95 2.55 3.428(3) 153 y
C25 H25B O2 2_655 0.98 2.35 3.262(3) 154 y
C28 H28 O3 . 0.95 2.27 3.205(3) 169 y
C34 H34A O3 . 0.99 2.60 3.552(3) 162 y
C37 H37 O3 . 0.95 2.43 3.371(3) 170 y
C39 H39 O6 2_665 0.95 2.42 3.350(3) 167 y
